data_7704356
loop_
_publ_author_name
'Zhang, Yao'
'Li, Meng-Xuan'
'Hao, Qiang'
'Su, Fang'
'Zhu, Zai-Ming'
'Li, Jian-Sheng'
'Sang, Xiao-Jing'
'Wang, Chang-Sheng'
'Zhang, Lan-Cui'

_publ_section_title
;
 Two new estertin modified tungstosilicates: synthesis, catalytic activity
 and photoelectrochemical property.
;
_journal_issue 21
_journal_name_full 'Dalton transactions (Cambridge, England : 2003)'
_journal_page_first 7234
_journal_page_last 7244
_journal_paper_doi 10.1039/d0dt00217h
_journal_volume 49
_journal_year 2020
_chemical_formula_moiety 'C9 H40 K Mn N15 Na2 O71 Si2 Sn W19,15H2O'
_chemical_formula_sum 'C9 H70 K Mn N15 Na2 O86 Si2 Sn W19'
_chemical_formula_weight 5572.84
_space_group_crystal_system monoclinic
_space_group_IT_number 12
_space_group_name_Hall '-C 2y'
_space_group_name_H-M_alt 'C 1 2/m 1'
_atom_sites_solution_hydrogens mixed
_audit_creation_method SHELXL-2014/7
_audit_update_record
;
2020-04-17 deposited with the CCDC.	2020-05-08 downloaded from the CCDC.
;
_cell_angle_alpha 90
_cell_angle_beta 109.104(2)
_cell_angle_gamma 90
_cell_formula_units_Z 4
_cell_length_a 24.415(3)
_cell_length_b 33.577(4)
_cell_length_c 14.3325(17)
_cell_measurement_reflns_used 9988
_cell_measurement_temperature 296(2)
_cell_measurement_theta_max 30.17
_cell_measurement_theta_min 2.34
_cell_volume 11102(2)
_computing_cell_refinement 'SMART (Bruker, 2005)'
_computing_data_collection 'SMART (Bruker, 2005)'
_computing_data_reduction SAINT
_computing_molecular_graphics 'SHELXTL (Sheldrick, 1997)'
_computing_publication_material SHELXTL
_computing_structure_refinement 'SHELXL-2014/7 (Sheldrick, 2014)'
_computing_structure_solution 'SHELXS-97 (Sheldrick, 1990)'
_diffrn_ambient_temperature 296(2)
_diffrn_measured_fraction_theta_full 0.997
_diffrn_measured_fraction_theta_max 0.997
_diffrn_measurement_device_type 'CCD area detector'
_diffrn_measurement_method 'phi and omega scans'
_diffrn_radiation_type MoK\a
_diffrn_radiation_wavelength 0.71073
_diffrn_reflns_av_R_equivalents 0.0486
_diffrn_reflns_av_unetI/netI 0.0560
_diffrn_reflns_Laue_measured_fraction_full 0.997
_diffrn_reflns_Laue_measured_fraction_max 0.997
_diffrn_reflns_limit_h_max 27
_diffrn_reflns_limit_h_min -29
_diffrn_reflns_limit_k_max 39
_diffrn_reflns_limit_k_min -39
_diffrn_reflns_limit_l_max 17
_diffrn_reflns_limit_l_min -11
_diffrn_reflns_number 28815
_diffrn_reflns_point_group_measured_fraction_full 0.997
_diffrn_reflns_point_group_measured_fraction_max 0.997
_diffrn_reflns_theta_full 25.000
_diffrn_reflns_theta_max 25.000
_diffrn_reflns_theta_min 1.765
_exptl_absorpt_coefficient_mu 20.091
_exptl_absorpt_correction_T_max 0.3731
_exptl_absorpt_correction_T_min 0.2589
_exptl_absorpt_correction_type multi-scan
_exptl_absorpt_process_details '(SADABS; Sheldrick, 2003)'
_exptl_crystal_colour yellow
_exptl_crystal_density_diffrn 3.334
_exptl_crystal_description block
_exptl_crystal_F_000 9868
_exptl_crystal_size_max 0.092
_exptl_crystal_size_mid 0.073
_exptl_crystal_size_min 0.061
_platon_squeeze_details
;
;
_refine_diff_density_max 1.945
_refine_diff_density_min -1.427
_refine_diff_density_rms 0.276
_refine_ls_extinction_coef 0.000058(3)
_refine_ls_extinction_expression Fc^*^=kFc[1+0.001xFc^2^\l^3^/sin(2\q)]^-1/4^
_refine_ls_extinction_method 'SHELXL-2014/7 (Sheldrick 2014'
_refine_ls_goodness_of_fit_ref 1.032
_refine_ls_hydrogen_treatment mixed
_refine_ls_matrix_type full
_refine_ls_number_parameters 702
_refine_ls_number_reflns 9934
_refine_ls_number_restraints 193
_refine_ls_restrained_S_all 1.039
_refine_ls_R_factor_all 0.0471
_refine_ls_R_factor_gt 0.0351
_refine_ls_shift/su_max 0.028
_refine_ls_shift/su_mean 0.000
_refine_ls_structure_factor_coef Fsqd
_refine_ls_weighting_details 'w=1/[\s^2^(Fo^2^)+(0.0334P)^2^+218.0881P] where P=(Fo^2^+2Fc^2^)/3'
_refine_ls_weighting_scheme calc
_refine_ls_wR_factor_gt 0.0841
_refine_ls_wR_factor_ref 0.0899
_reflns_Friedel_coverage 0.000
_reflns_number_gt 8271
_reflns_number_total 9934
_reflns_threshold_expression 'I > 2\s(I)'
_cod_data_source_file d0dt00217h2.cif
_cod_data_source_block 1_CCDC1
_cod_depositor_comments
;
The following automatic conversions were performed:

data item '_exptl_absorpt_correction_type' value 'Multi-scan' was
changed to 'multi-scan' in accordance with the
/home/data/users/saulius/crontab/automatic-downloads/rss-feeds/RSC/lib/dictionaries/cif_core.dic
dictionary named 'cif_core.dic' version 2.4.2 last updated on
2011-04-26.

Automatic conversion script
Id: cif_fix_values 7556 2019-12-06 15:28:31Z antanas 

 Adding full bibliography for 7704355--7704356.cif.
;
_cod_original_cell_volume 11103(2)
_cod_original_sg_symbol_H-M 'C 2/m'
_cod_database_code 7704356
_shelx_shelxl_version_number 2014/7
_shelx_space_group_comment
;
The symmetry employed for this shelxl refinement is uniquely defined
by the following loop, which should always be used as a source of
symmetry information in preference to the above space-group names.
They are only intended as comments.
;
_shelx_estimated_absorpt_t_min 0.259
_shelx_estimated_absorpt_t_max 0.374

loop_
_space_group_symop_operation_xyz
'x, y, z'
'-x, y, -z'
'x+1/2, y+1/2, z'
'-x+1/2, y+1/2, -z'
'-x, -y, -z'
'x, -y, z'
'-x+1/2, -y+1/2, -z'
'x+1/2, -y+1/2, z'

loop_
_atom_site_label
_atom_site_type_symbol
_atom_site_fract_x
_atom_site_fract_y
_atom_site_fract_z
_atom_site_U_iso_or_equiv
_atom_site_adp_type
_atom_site_occupancy
_atom_site_site_symmetry_order
_atom_site_calc_flag
_atom_site_refinement_flags_posn
_atom_site_refinement_flags_adp
_atom_site_refinement_flags_occupancy
_atom_site_disorder_assembly
_atom_site_disorder_group
W1 W 0.26146(2) 0.40581(2) 0.03790(3) 0.02040(11) Uani 1 1 d . . . . .
W2 W 0.38233(2) 0.40042(2) -0.01072(3) 0.01867(11) Uani 1 1 d . . . . .
W3 W 0.33825(2) 0.30797(2) -0.16231(3) 0.02078(12) Uani 1 1 d . . . . .
W4 W 0.20218(2) 0.31344(2) -0.10530(4) 0.02159(12) Uani 1 1 d . . . . .
W5 W 0.13843(2) 0.44725(2) -0.36725(4) 0.02113(12) Uani 1 1 d . . . . .
W6 W 0.26771(2) 0.33540(2) -0.39923(3) 0.02291(12) Uani 1 1 d . . . . .
W7 W 0.13093(2) 0.33844(2) -0.34169(4) 0.02305(12) Uani 1 1 d . . . . .
W8 W 0.12045(2) 0.39388(2) -0.15772(4) 0.02352(12) Uani 1 1 d . . . . .
W9 W 0.38467(2) 0.38317(2) -0.26264(4) 0.02085(12) Uani 1 1 d . . . . .
W10 W 0.26382(2) 0.44573(2) -0.40475(4) 0.02003(13) Uani 0.5 1 d . . P A 1
Sn1 Sn 0.26382(2) 0.44573(2) -0.40475(4) 0.02003(13) Uani 0.5 1 d D U P A 2
Mn1 Mn 0.33279(10) 0.5000 0.02314(18) 0.0207(5) Uani 1 2 d DS T P B .
Si1 Si 0.25330(11) 0.39377(8) -0.2070(2) 0.0122(6) Uani 1 1 d . . . . .
K1 K 0.1718(2) 0.5000 -0.0993(4) 0.0523(12) Uani 1 2 d S T P B .
Na1 Na -0.0147(4) 0.5000 -0.3796(8) 0.072(3) Uani 1 2 d S TU P B .
Na2 Na 0.0000 0.3876(6) -0.5000 0.079(5) Uani 0.5 2 d DS TU P B 1
Na3 Na 0.4006(11) 0.3225(8) -0.510(2) 0.064(6) Uani 0.25 1 d . U P C 2
O1 O 0.2755(4) 0.5000 -0.3548(9) 0.029(3) Uani 1 2 d S T P . .
O2 O 0.1572(4) 0.5000 -0.3160(8) 0.018(2) Uani 1 2 d S T P B .
O3 O 0.1955(3) 0.3244(2) -0.3775(6) 0.0243(17) Uani 1 1 d . . . . .
O4 O 0.3410(3) 0.3896(2) 0.0807(5) 0.0250(18) Uani 1 1 d . . . . .
O5 O 0.2567(4) 0.3093(2) -0.5059(7) 0.039(2) Uani 1 1 d . . . . .
O6 O 0.2455(3) 0.3455(2) -0.0098(6) 0.0227(17) Uani 1 1 d . . . . .
O7 O 0.1924(3) 0.2714(2) -0.0439(6) 0.032(2) Uani 1 1 d . . . . .
O8 O 0.3860(3) 0.4528(2) 0.0085(6) 0.0236(17) Uani 1 1 d . . . . .
O9 O 0.2636(3) 0.2974(2) -0.1498(6) 0.0257(18) Uani 1 1 d . . . . .
O10 O 0.2431(3) 0.3854(2) -0.4404(6) 0.0276(18) Uani 1 1 d . . . . .
O11 O 0.2462(4) 0.3938(2) 0.1444(6) 0.034(2) Uani 1 1 d . . . . .
O12 O 0.1840(3) 0.4137(2) -0.0536(6) 0.0235(17) Uani 1 1 d . . . . .
O13 O 0.3988(3) 0.3317(2) -0.2029(6) 0.0241(17) Uani 1 1 d . . . . .
O14 O 0.0826(3) 0.3639(2) -0.2741(6) 0.0271(18) Uani 1 1 d . . . . .
O15 O 0.0758(4) 0.3157(2) -0.4326(7) 0.039(2) Uani 1 1 d . . . . .
O16 O 0.1349(3) 0.3435(2) -0.0962(6) 0.0281(19) Uani 1 1 d . . . . .
O17 O 0.3027(3) 0.2948(2) -0.3027(6) 0.0254(18) Uani 1 1 d . . . . .
O18 O 0.1281(3) 0.4358(2) -0.2417(6) 0.0214(16) Uani 1 1 d . . . . .
O19 O 0.1328(3) 0.3903(2) -0.3931(6) 0.0222(17) Uani 1 1 d . . . . .
O20 O 0.1972(3) 0.3681(2) -0.2059(5) 0.0186(16) Uani 1 1 d . . . . .
O21 O 0.2329(3) 0.43167(19) -0.2818(5) 0.0155(15) Uani 1 1 d . . . . .
O22 O 0.3711(3) 0.2638(2) -0.1166(6) 0.033(2) Uani 1 1 d . . . . .
O23 O 0.4487(3) 0.3848(2) 0.0647(6) 0.0290(19) Uani 1 1 d . . . . .
O24 O 0.2950(3) 0.3649(2) -0.2463(5) 0.0180(16) Uani 1 1 d . . . . .
O25 O 0.3963(3) 0.4040(2) -0.1345(6) 0.0232(17) Uani 1 1 d . . . . .
O26 O 0.3415(3) 0.4282(2) -0.3186(6) 0.0285(18) Uani 1 1 d . . . . .
O27 O 0.0690(3) 0.4572(2) -0.4403(6) 0.0303(19) Uani 1 1 d . . . . .
O28 O 0.1484(3) 0.3001(2) -0.2397(6) 0.0270(18) Uani 1 1 d . . . . .
O29 O 0.3460(3) 0.3540(2) -0.3796(6) 0.0243(17) Uani 1 1 d . . . . .
O30 O 0.4491(3) 0.3930(2) -0.2795(6) 0.031(2) Uani 1 1 d . . . . .
O31 O 0.2879(3) 0.4086(2) -0.0967(5) 0.0161(15) Uani 1 1 d . . . . .
O32 O 0.3584(3) 0.3413(2) -0.0576(6) 0.0253(18) Uani 1 1 d . . . . .
O33 O 0.1776(3) 0.4542(2) -0.4573(6) 0.0250(17) Uani 1 1 d . . . . .
O34 O 0.0631(3) 0.4095(3) -0.1245(7) 0.037(2) Uani 1 1 d . . . . .
O35 O 0.2748(3) 0.4572(2) 0.0517(6) 0.0248(17) Uani 1 1 d . . . . .
O36 O 0.2748(11) 0.4527(8) -0.5143(19) 0.046(6) Uani 0.5 1 d . . P A 1
O37 O 0.3438(10) 0.4615(7) -0.6781(17) 0.064(4) Uani 0.5 1 d . U P A 2
O38 O 0.3961(9) 0.4103(6) -0.6310(15) 0.056(3) Uani 0.5 1 d D U P A 2
N1 N 0.2083(6) 0.2301(4) -0.3266(10) 0.061(4) Uani 1 1 d . . . . .
H1A H 0.1873 0.2266 -0.3873 0.073 Uiso 1 1 calc R U . . .
H1B H 0.2238 0.2530 -0.3073 0.073 Uiso 1 1 calc R U . . .
N2 N 0.2460(6) 0.2062(4) -0.1695(9) 0.057(4) Uani 1 1 d . . . . .
H2A H 0.2497 0.1872 -0.1278 0.068 Uiso 1 1 calc R U . . .
H2B H 0.2617 0.2290 -0.1499 0.068 Uiso 1 1 calc R U . . .
N3 N 0.1929(7) 0.1664(4) -0.2939(12) 0.087(5) Uani 1 1 d . U . . .
H3A H 0.1720 0.1634 -0.3547 0.105 Uiso 1 1 calc R U . . .
H3B H 0.1980 0.1468 -0.2533 0.105 Uiso 1 1 calc R U . . .
N4 N 0.1155(6) 0.2038(4) -0.1265(10) 0.076(5) Uani 1 1 d . . . . .
H4A H 0.1412 0.2223 -0.1128 0.091 Uiso 1 1 calc R U . . .
H4B H 0.1155 0.1864 -0.0826 0.091 Uiso 1 1 calc R U . . .
N5 N 0.0749(7) 0.2284(4) -0.2829(11) 0.090(6) Uani 1 1 d . U . . .
H5A H 0.0507 0.2256 -0.3416 0.108 Uiso 1 1 calc R U . . .
H5B H 0.0984 0.2483 -0.2691 0.108 Uiso 1 1 calc R U . . .
N6 N 0.0403(7) 0.1717(5) -0.2351(13) 0.099(6) Uani 1 1 d . U . . .
H6A H 0.0160 0.1688 -0.2936 0.119 Uiso 1 1 calc R U . . .
H6B H 0.0413 0.1546 -0.1899 0.119 Uiso 1 1 calc R U . . .
N7 N 0.4917(5) 0.5336(3) -0.1237(10) 0.057(4) Uani 1 1 d . . . . .
H7A H 0.4734 0.5559 -0.1378 0.068 Uiso 1 1 calc R U . . .
H7B H 0.5286 0.5334 -0.0950 0.068 Uiso 1 1 calc R U . . .
N8 N 0.4073(7) 0.5000 -0.1892(18) 0.060(6) Uani 1 2 d DS T P . .
H8A H 0.388(6) 0.520(3) -0.219(11) 0.072 Uiso 1 1 d D U . . .
C1 C 0.286(2) 0.4526(14) -0.532(3) 0.045(4) Uani 0.5 1 d D U P A 2
H1C H 0.2504 0.4537 -0.5873 0.054 Uiso 0.5 1 calc R U P A 2
H1D H 0.3046 0.4784 -0.5280 0.054 Uiso 0.5 1 calc R U P A 2
C2 C 0.3250(12) 0.4227(8) -0.559(2) 0.048(3) Uani 0.5 1 d D U P A 2
H2C H 0.3558 0.4158 -0.4982 0.058 Uiso 0.5 1 calc R U P A 2
H2D H 0.3024 0.3987 -0.5813 0.058 Uiso 0.5 1 calc R U P A 2
C3 C 0.3526(13) 0.4336(9) -0.634(2) 0.049(4) Uani 0.5 1 d D U P A 2
C4 C 0.4225(13) 0.4197(9) -0.707(2) 0.056(5) Uani 0.5 1 d D U P A 2
H4C H 0.4540 0.4017 -0.7007 0.083 Uiso 0.5 1 calc R U P A 2
H4D H 0.3940 0.4169 -0.7709 0.083 Uiso 0.5 1 calc R U P A 2
H4E H 0.4367 0.4465 -0.6980 0.083 Uiso 0.5 1 calc R U P A 2
C5 C 0.2166(8) 0.2005(4) -0.2634(11) 0.052(4) Uani 1 1 d . . . . .
C6 C 0.0760(8) 0.2022(5) -0.2147(14) 0.079(6) Uani 1 1 d . . . . .
C7 C 0.4633(7) 0.5000 -0.1458(14) 0.034(4) Uani 1 2 d S T P . .
O1W O 0.3834(6) 0.5000 0.1822(8) 0.047(4) Uani 1 2 d DS T P . .
H1WA H 0.396(10) 0.52047(15) 0.221(4) 0.057 Uiso 0.5 1 d D U P . .
O2W O 0.2785(5) 0.5000 -0.1378(8) 0.029(3) Uani 1 2 d S T P B .
O3W O 0.0434(9) 0.5000 -0.1712(17) 0.106(5) Uani 1 2 d S TU P B .
O4W O -0.1243(10) 0.5000 -0.360(2) 0.125(7) Uani 1 2 d DS TU P B .
H4WA H -0.1466(18) 0.47945(15) -0.37(4) 0.150 Uiso 0.5 1 d D U P . .
O5W O 0.2461(13) 0.5000 -0.794(2) 0.064(9) Uani 0.5 2 d DS TU P D 2
H5WA H 0.276(11) 0.5000 -0.741(17) 0.077 Uiso 0.5 2 d DS U P E 2
O6W O -0.0256(9) 0.4050(7) -0.3726(11) 0.138(7) Uani 0.75 1 d D U P B 1
O7W O 0.131(2) 0.5000 0.052(4) 0.133(18) Uiso 0.5 2 d S . P B 2
O8W O 0.4803(13) 0.2580(9) -0.477(2) 0.106(8) Uiso 0.5 1 d . U P F 1
O9W O 0.4925(14) 0.3606(9) -0.546(2) 0.106(8) Uiso 0.5 1 d . U P G 1
O10W O 0.3449(15) 0.2264(11) -0.356(3) 0.110(10) Uiso 0.5 1 d D . P H 1
H10A H 0.376(5) 0.232(14) -0.368(19) 0.132 Uiso 0.5 1 d D U P I 1
H10B H 0.317(7) 0.231(3) -0.410(12) 0.132 Uiso 0.5 1 d D U P J 1
O11W O 0.3496(17) 0.2414(12) -0.430(3) 0.135(13) Uiso 0.5 1 d . . P K 2
O12W O 0.017(2) 0.2988(14) -0.175(4) 0.071(13) Uiso 0.25 1 d . . P L 1
O13W O -0.031(3) 0.311(2) -0.333(5) 0.13(2) Uiso 0.25 1 d . . P M 2
O14W O 0.1331(9) 0.3785(6) -0.6061(13) 0.100(6) Uani 0.75 1 d . . P N 2
O15W O 0.3884(15) 0.1773(11) -0.081(3) 0.126(12) Uiso 0.5 1 d . . P . .
O16W O 0.5000 0.3110(6) 0.0000 0.095(6) Uani 1 2 d DS TU P . .
H16A H 0.506(18) 0.3262(8) 0.051(4) 0.114 Uiso 0.5 1 d D U P . .

loop_
_atom_site_aniso_label
_atom_site_aniso_U_11
_atom_site_aniso_U_22
_atom_site_aniso_U_33
_atom_site_aniso_U_23
_atom_site_aniso_U_13
_atom_site_aniso_U_12
W1 0.0311(2) 0.0122(2) 0.0220(3) -0.00046(17) 0.0142(2) -0.00311(17)
W2 0.0205(2) 0.0116(2) 0.0218(3) -0.00219(16) 0.00391(18) 0.00002(16)
W3 0.0251(2) 0.0103(2) 0.0267(3) -0.00333(17) 0.00816(19) 0.00141(17)
W4 0.0264(2) 0.0114(2) 0.0289(3) -0.00025(18) 0.0117(2) -0.00471(17)
W5 0.0171(2) 0.0160(2) 0.0295(3) 0.00190(18) 0.00651(19) -0.00008(16)
W6 0.0294(2) 0.0173(2) 0.0228(3) -0.00655(18) 0.0097(2) -0.00179(18)
W7 0.0218(2) 0.0154(2) 0.0297(3) -0.00349(18) 0.0054(2) -0.00572(17)
W8 0.0220(2) 0.0173(2) 0.0364(3) 0.00002(19) 0.0166(2) -0.00164(17)
W9 0.0202(2) 0.0170(2) 0.0285(3) -0.00286(18) 0.01221(19) 0.00137(17)
W10 0.0238(3) 0.0193(3) 0.0197(3) 0.0011(2) 0.0108(2) -0.0006(2)
Sn1 0.0238(3) 0.0193(3) 0.0197(3) 0.0011(2) 0.0108(2) -0.0006(2)
Mn1 0.0268(12) 0.0111(12) 0.0262(14) 0.000 0.0112(10) 0.000
Si1 0.0152(13) 0.0103(14) 0.0116(15) -0.0043(10) 0.0048(11) -0.0004(10)
K1 0.058(3) 0.029(2) 0.071(4) 0.000 0.022(3) 0.000
Na1 0.045(5) 0.087(7) 0.086(7) 0.000 0.026(5) 0.000
Na2 0.049(7) 0.055(8) 0.105(9) 0.000 -0.014(7) 0.000
Na3 0.061(8) 0.077(9) 0.067(9) -0.006(7) 0.039(7) 0.003(7)
O1 0.022(5) 0.029(7) 0.036(7) 0.000 0.012(5) 0.000
O2 0.019(5) 0.011(5) 0.029(7) 0.000 0.015(5) 0.000
O3 0.030(4) 0.018(4) 0.026(5) -0.005(3) 0.009(3) -0.001(3)
O4 0.029(4) 0.028(4) 0.015(4) 0.003(3) 0.003(3) -0.001(3)
O5 0.050(5) 0.026(5) 0.041(6) -0.013(4) 0.015(5) -0.004(4)
O6 0.041(4) 0.008(4) 0.027(5) -0.002(3) 0.023(4) -0.003(3)
O7 0.041(5) 0.020(4) 0.042(6) 0.003(4) 0.020(4) -0.007(4)
O8 0.024(4) 0.013(4) 0.031(5) -0.002(3) 0.006(3) -0.003(3)
O9 0.033(4) 0.022(4) 0.025(5) 0.001(3) 0.012(4) 0.000(3)
O10 0.030(4) 0.018(4) 0.037(5) 0.001(3) 0.014(4) -0.002(3)
O11 0.055(5) 0.029(5) 0.028(5) 0.000(4) 0.027(4) -0.001(4)
O12 0.032(4) 0.018(4) 0.027(5) 0.000(3) 0.018(4) 0.000(3)
O13 0.021(4) 0.025(4) 0.030(5) 0.001(3) 0.013(3) 0.004(3)
O14 0.022(4) 0.016(4) 0.047(6) -0.003(3) 0.016(4) -0.004(3)
O15 0.036(5) 0.027(5) 0.045(6) -0.001(4) 0.001(4) -0.014(4)
O16 0.027(4) 0.020(4) 0.045(6) 0.004(4) 0.022(4) 0.002(3)
O17 0.032(4) 0.017(4) 0.033(5) -0.008(3) 0.018(4) -0.004(3)
O18 0.026(4) 0.018(4) 0.022(4) 0.003(3) 0.011(3) 0.001(3)
O19 0.024(4) 0.014(4) 0.029(5) -0.004(3) 0.009(3) -0.005(3)
O20 0.023(4) 0.013(4) 0.022(4) -0.003(3) 0.011(3) -0.003(3)
O21 0.020(3) 0.008(3) 0.017(4) 0.005(3) 0.005(3) -0.002(3)
O22 0.034(4) 0.016(4) 0.048(6) 0.000(4) 0.013(4) 0.006(3)
O23 0.027(4) 0.020(4) 0.032(5) 0.003(3) -0.001(4) 0.002(3)
O24 0.015(3) 0.014(4) 0.027(4) -0.002(3) 0.010(3) -0.001(3)
O25 0.027(4) 0.016(4) 0.029(5) -0.003(3) 0.013(4) -0.006(3)
O26 0.038(4) 0.018(4) 0.033(5) -0.003(3) 0.016(4) 0.002(3)
O27 0.027(4) 0.026(5) 0.032(5) -0.003(4) 0.002(4) 0.001(3)
O28 0.026(4) 0.016(4) 0.035(5) -0.004(3) 0.005(4) -0.008(3)
O29 0.027(4) 0.022(4) 0.029(5) -0.006(3) 0.016(4) 0.000(3)
O30 0.020(4) 0.032(5) 0.047(6) -0.003(4) 0.019(4) 0.005(3)
O31 0.023(4) 0.011(4) 0.017(4) 0.000(3) 0.009(3) -0.001(3)
O32 0.030(4) 0.018(4) 0.031(5) -0.003(3) 0.013(4) 0.002(3)
O33 0.021(4) 0.028(4) 0.023(5) -0.010(3) 0.005(3) 0.000(3)
O34 0.021(4) 0.042(5) 0.059(6) 0.003(4) 0.029(4) 0.001(4)
O35 0.037(4) 0.014(4) 0.030(5) -0.004(3) 0.021(4) -0.003(3)
O36 0.043(15) 0.038(12) 0.048(15) -0.024(10) 0.004(10) 0.001(10)
O37 0.077(9) 0.062(9) 0.055(9) -0.001(8) 0.026(8) 0.015(8)
O38 0.067(7) 0.052(7) 0.052(7) -0.005(6) 0.024(6) 0.007(6)
N1 0.103(11) 0.032(7) 0.045(8) -0.007(6) 0.021(8) -0.013(7)
N2 0.107(11) 0.035(7) 0.027(7) 0.000(5) 0.021(7) -0.016(7)
N3 0.115(9) 0.051(7) 0.080(8) 0.002(6) 0.010(7) -0.021(7)
N4 0.097(11) 0.050(9) 0.058(10) 0.014(7) -0.006(8) -0.044(8)
N5 0.095(10) 0.077(10) 0.067(10) 0.036(8) -0.014(8) -0.054(8)
N6 0.103(9) 0.086(9) 0.088(9) 0.018(7) 0.006(7) -0.037(7)
N7 0.034(6) 0.020(6) 0.093(11) -0.003(6) -0.010(6) -0.004(5)
N8 0.029(9) 0.032(11) 0.106(18) 0.000 0.007(10) 0.000
C1 0.055(6) 0.041(6) 0.041(6) -0.002(6) 0.019(6) 0.006(6)
C2 0.059(6) 0.044(6) 0.044(6) -0.001(6) 0.020(5) 0.005(6)
C3 0.062(7) 0.044(7) 0.044(7) -0.003(6) 0.023(6) 0.009(6)
C4 0.067(10) 0.044(10) 0.055(10) -0.013(9) 0.020(9) 0.007(9)
C5 0.095(12) 0.023(8) 0.041(10) -0.004(6) 0.024(9) -0.010(8)
C6 0.083(12) 0.060(11) 0.066(13) 0.019(9) -0.012(10) -0.057(10)
C7 0.024(8) 0.030(10) 0.039(12) 0.000 -0.001(8) 0.000
O1W 0.068(9) 0.047(9) 0.020(7) 0.000 0.005(7) 0.000
O2W 0.047(7) 0.018(6) 0.016(6) 0.000 0.003(5) 0.000
O3W 0.084(9) 0.107(10) 0.114(10) 0.000 0.016(8) 0.000
O4W 0.099(13) 0.165(16) 0.092(14) 0.000 0.004(12) 0.000
O5W 0.065(15) 0.106(18) 0.036(14) 0.000 0.038(12) 0.000
O6W 0.093(11) 0.144(13) 0.142(13) 0.063(11) -0.007(10) 0.001(10)
O14W 0.104(14) 0.109(16) 0.058(12) -0.008(10) -0.012(10) 0.019(12)
O16W 0.065(10) 0.081(12) 0.126(14) 0.000 0.014(11) 0.000

loop_
_atom_type_symbol
_atom_type_description
_atom_type_scat_dispersion_real
_atom_type_scat_dispersion_imag
_atom_type_scat_source
C C 0.0033 0.0016 'International Tables Vol C Tables 4.2.6.8 and 6.1.1.4'
H H 0.0000 0.0000 'International Tables Vol C Tables 4.2.6.8 and 6.1.1.4'
N N 0.0061 0.0033 'International Tables Vol C Tables 4.2.6.8 and 6.1.1.4'
O O 0.0106 0.0060 'International Tables Vol C Tables 4.2.6.8 and 6.1.1.4'
Si Si 0.0817 0.0704 'International Tables Vol C Tables 4.2.6.8 and 6.1.1.4'
Mn Mn 0.3368 0.7283 'International Tables Vol C Tables 4.2.6.8 and 6.1.1.4'
Sn Sn -0.6537 1.4246 'International Tables Vol C Tables 4.2.6.8 and 6.1.1.4'
W W -0.8490 6.8722 'International Tables Vol C Tables 4.2.6.8 and 6.1.1.4'
K K 0.2009 0.2494 'International Tables Vol C Tables 4.2.6.8 and 6.1.1.4'
Na Na 0.0362 0.0249 'International Tables Vol C Tables 4.2.6.8 and 6.1.1.4'

loop_
_geom_angle_atom_site_label_1
_geom_angle_atom_site_label_2
_geom_angle_atom_site_label_3
_geom_angle
_geom_angle_site_symmetry_1
_geom_angle_site_symmetry_3
_geom_angle_publ_flag
O11 W1 O35 102.4(4) . . ?
O11 W1 O4 98.0(4) . . ?
O35 W1 O4 96.4(3) . . ?
O11 W1 O12 100.6(4) . . ?
O35 W1 O12 92.6(3) . . ?
O4 W1 O12 157.0(3) . . ?
O11 W1 O6 89.6(3) . . ?
O35 W1 O6 167.8(3) . . ?
O4 W1 O6 83.8(3) . . ?
O12 W1 O6 82.9(3) . . ?
O11 W1 O31 168.3(3) . . ?
O35 W1 O31 87.7(3) . . ?
O4 W1 O31 74.8(3) . . ?
O12 W1 O31 84.5(3) . . ?
O6 W1 O31 80.6(3) . . ?
O11 W1 K1 112.2(3) . . ?
O35 W1 K1 47.6(3) . . ?
O4 W1 K1 136.1(2) . . ?
O12 W1 K1 45.5(2) . . ?
O6 W1 K1 125.7(2) . . ?
O31 W1 K1 78.90(19) . . ?
O23 W2 O8 102.5(3) . . ?
O23 W2 O25 100.7(4) . . ?
O8 W2 O25 93.8(3) . . ?
O23 W2 O4 96.4(4) . . ?
O8 W2 O4 95.3(3) . . ?
O25 W2 O4 158.5(3) . . ?
O23 W2 O32 91.2(3) . . ?
O8 W2 O32 166.4(3) . . ?
O25 W2 O32 83.1(3) . . ?
O4 W2 O32 83.5(3) . . ?
O23 W2 O31 167.0(3) . . ?
O8 W2 O31 87.4(3) . . ?
O25 W2 O31 86.9(3) . . ?
O4 W2 O31 74.0(3) . . ?
O32 W2 O31 79.2(3) . . ?
O22 W3 O32 104.6(4) . . ?
O22 W3 O9 98.3(3) . . ?
O32 W3 O9 92.6(3) . . ?
O22 W3 O13 99.4(3) . . ?
O32 W3 O13 88.2(3) . . ?
O9 W3 O13 161.5(3) . . ?
O22 W3 O17 101.1(4) . . ?
O32 W3 O17 154.1(3) . . ?
O9 W3 O17 86.5(3) . . ?
O13 W3 O17 84.8(3) . . ?
O22 W3 O24 171.6(3) . . ?
O32 W3 O24 82.8(3) . . ?
O9 W3 O24 85.2(3) . . ?
O13 W3 O24 76.6(3) . . ?
O17 W3 O24 71.3(3) . . ?
O7 W4 O6 104.4(4) . . ?
O7 W4 O9 101.4(4) . . ?
O6 W4 O9 95.4(3) . . ?
O7 W4 O16 97.3(3) . . ?
O6 W4 O16 86.5(3) . . ?
O9 W4 O16 160.1(3) . . ?
O7 W4 O28 98.7(4) . . ?
O6 W4 O28 155.6(3) . . ?
O9 W4 O28 87.3(3) . . ?
O16 W4 O28 83.1(3) . . ?
O7 W4 O20 169.1(3) . . ?
O6 W4 O20 84.0(3) . . ?
O9 W4 O20 84.4(3) . . ?
O16 W4 O20 76.1(3) . . ?
O28 W4 O20 72.1(3) . . ?
O27 W5 O33 100.6(4) . . ?
O27 W5 O2 96.9(4) . . ?
O33 W5 O2 92.2(4) . . ?
O27 W5 O18 101.7(4) . . ?
O33 W5 O18 157.7(3) . . ?
O2 W5 O18 85.1(4) . . ?
O27 W5 O19 94.6(3) . . ?
O33 W5 O19 90.6(3) . . ?
O2 W5 O19 167.5(4) . . ?
O18 W5 O19 87.7(3) . . ?
O27 W5 O21 174.8(3) . . ?
O33 W5 O21 75.1(3) . . ?
O2 W5 O21 86.2(3) . . ?
O18 W5 O21 82.7(3) . . ?
O19 W5 O21 82.7(3) . . ?
O27 W5 K1 110.2(3) . . ?
O33 W5 K1 127.9(2) . . ?
O2 W5 K1 44.4(3) . . ?
O18 W5 K1 41.8(2) . . ?
O19 W5 K1 126.1(2) . . ?
O21 W5 K1 74.87(19) . . ?
O5 W6 O10 104.2(4) . . ?
O5 W6 O3 99.4(4) . . ?
O10 W6 O3 90.4(3) . . ?
O5 W6 O17 100.6(4) . . ?
O10 W6 O17 155.1(3) . . ?
O3 W6 O17 87.9(3) . . ?
O5 W6 O29 98.9(4) . . ?
O10 W6 O29 87.4(3) . . ?
O3 W6 O29 161.6(3) . . ?
O17 W6 O29 86.5(3) . . ?
O5 W6 O24 171.4(3) . . ?
O10 W6 O24 82.7(3) . . ?
O3 W6 O24 85.6(3) . . ?
O17 W6 O24 72.4(3) . . ?
O29 W6 O24 76.1(3) . . ?
O15 W7 O3 101.6(4) . . ?
O15 W7 O28 101.9(4) . . ?
O3 W7 O28 92.5(3) . . ?
O15 W7 O19 103.1(4) . . ?
O3 W7 O19 89.7(3) . . ?
O28 W7 O19 153.9(3) . . ?
O15 W7 O14 97.0(4) . . ?
O3 W7 O14 161.2(3) . . ?
O28 W7 O14 86.3(3) . . ?
O19 W7 O14 83.5(3) . . ?
O15 W7 O20 172.2(4) . . ?
O3 W7 O20 85.4(3) . . ?
O28 W7 O20 73.9(3) . . ?
O19 W7 O20 80.3(3) . . ?
O14 W7 O20 76.3(3) . . ?
O15 W7 Na2 54.6(4) . . ?
O3 W7 Na2 126.0(2) . . ?
O28 W7 Na2 136.0(3) . . ?
O19 W7 Na2 58.1(3) . . ?
O14 W7 Na2 64.0(3) . . ?
O20 W7 Na2 123.9(3) . . ?
O34 W8 O16 101.0(4) . . ?
O34 W8 O12 102.1(4) . . ?
O16 W8 O12 88.1(3) . . ?
O34 W8 O18 102.1(4) . . ?
O16 W8 O18 156.7(3) . . ?
O12 W8 O18 90.8(3) . . ?
O34 W8 O14 101.5(4) . . ?
O16 W8 O14 84.2(3) . . ?
O12 W8 O14 156.2(3) . . ?
O18 W8 O14 87.6(3) . . ?
O34 W8 O20 176.3(3) . . ?
O16 W8 O20 76.3(3) . . ?
O12 W8 O20 80.5(3) . . ?
O18 W8 O20 80.5(3) . . ?
O14 W8 O20 75.8(3) . . ?
O34 W8 K1 83.8(3) . . ?
O16 W8 K1 138.1(3) . . ?
O12 W8 K1 50.6(2) . . ?
O18 W8 K1 49.2(2) . . ?
O14 W8 K1 136.2(2) . . ?
O20 W8 K1 99.95(18) . . ?
O30 W9 O26 101.5(4) . . ?
O30 W9 O25 102.3(4) . . ?
O26 W9 O25 90.1(3) . . ?
O30 W9 O29 101.0(4) . . ?
O26 W9 O29 89.4(3) . . ?
O25 W9 O29 156.3(3) . . ?
O30 W9 O13 101.6(3) . . ?
O26 W9 O13 156.8(3) . . ?
O25 W9 O13 87.3(3) . . ?
O29 W9 O13 83.9(3) . . ?
O30 W9 O24 175.5(3) . . ?
O26 W9 O24 80.9(3) . . ?
O25 W9 O24 81.4(3) . . ?
O29 W9 O24 75.2(3) . . ?
O13 W9 O24 75.9(3) . . ?
O36 W10 O1 99.3(10) . . ?
O36 W10 O26 102.1(9) . . ?
O1 W10 O26 93.1(4) . . ?
O36 W10 O33 95.6(9) . . ?
O1 W10 O33 90.9(4) . . ?
O26 W10 O33 161.0(3) . . ?
O36 W10 O10 90.4(10) . . ?
O1 W10 O10 169.6(4) . . ?
O26 W10 O10 88.3(3) . . ?
O33 W10 O10 84.6(3) . . ?
O36 W10 O21 168.4(10) . . ?
O1 W10 O21 87.3(4) . . ?
O26 W10 O21 86.9(3) . . ?
O33 W10 O21 74.7(3) . . ?
O10 W10 O21 82.5(3) . . ?
O1 Sn1 O26 93.1(4) . . ?
O1 Sn1 O33 90.9(4) . . ?
O26 Sn1 O33 161.0(3) . . ?
O1 Sn1 C1 99.8(15) . . ?
O26 Sn1 C1 96.1(14) . . ?
O33 Sn1 C1 101.5(15) . . ?
O1 Sn1 O10 169.6(4) . . ?
O26 Sn1 O10 88.3(3) . . ?
O33 Sn1 O10 84.6(3) . . ?
C1 Sn1 O10 90.2(16) . . ?
O1 Sn1 O21 87.3(4) . . ?
O26 Sn1 O21 86.9(3) . . ?
O33 Sn1 O21 74.7(3) . . ?
C1 Sn1 O21 172.0(18) . . ?
O10 Sn1 O21 82.5(3) . . ?
O8 Mn1 O8 97.8(4) . 6_565 ?
O8 Mn1 O35 89.0(3) . . ?
O8 Mn1 O35 172.0(3) 6_565 . ?
O8 Mn1 O35 172.0(3) . 6_565 ?
O8 Mn1 O35 89.0(3) 6_565 6_565 ?
O35 Mn1 O35 84.0(4) . 6_565 ?
O8 Mn1 O1W 87.0(3) . . ?
O8 Mn1 O1W 87.0(3) 6_565 . ?
O35 Mn1 O1W 89.1(4) . . ?
O35 Mn1 O1W 89.1(4) 6_565 . ?
O8 Mn1 O2W 94.2(3) . . ?
O8 Mn1 O2W 94.2(3) 6_565 . ?
O35 Mn1 O2W 89.5(3) . . ?
O35 Mn1 O2W 89.5(3) 6_565 . ?
O1W Mn1 O2W 178.1(5) . . ?
O8 Mn1 K1 122.8(2) . . ?
O8 Mn1 K1 122.8(2) 6_565 . ?
O35 Mn1 K1 55.5(2) . . ?
O35 Mn1 K1 55.5(2) 6_565 . ?
O1W Mn1 K1 129.1(4) . . ?
O2W Mn1 K1 49.0(3) . . ?
O31 Si1 O20 109.2(4) . . ?
O31 Si1 O24 109.6(4) . . ?
O20 Si1 O24 108.1(4) . . ?
O31 Si1 O21 110.7(4) . . ?
O20 Si1 O21 110.1(4) . . ?
O24 Si1 O21 109.1(4) . . ?
O7W K1 O2W 140.6(12) . . ?
O7W K1 O18 114.7(7) . . ?
O2W K1 O18 90.7(2) . . ?
O7W K1 O18 114.7(7) . 6_565 ?
O2W K1 O18 90.7(2) . 6_565 ?
O18 K1 O18 95.2(3) . 6_565 ?
O7W K1 O3W 69.2(12) . . ?
O2W K1 O3W 150.2(6) . . ?
O18 K1 O3W 69.7(3) . . ?
O18 K1 O3W 69.7(3) 6_565 . ?
O7W K1 O12 81.8(2) . . ?
O2W K1 O12 90.62(17) . . ?
O18 K1 O12 54.6(2) . . ?
O18 K1 O12 149.7(3) 6_565 . ?
O3W K1 O12 95.46(19) . . ?
O7W K1 O12 81.8(2) . 6_565 ?
O2W K1 O12 90.62(17) . 6_565 ?
O18 K1 O12 149.7(3) . 6_565 ?
O18 K1 O12 54.6(2) 6_565 6_565 ?
O3W K1 O12 95.46(19) . 6_565 ?
O12 K1 O12 155.6(4) . 6_565 ?
O7W K1 O2 152.7(12) . . ?
O2W K1 O2 66.7(3) . . ?
O18 K1 O2 52.09(18) . . ?
O18 K1 O2 52.09(18) 6_565 . ?
O3W K1 O2 83.5(5) . . ?
O12 K1 O2 101.41(18) . . ?
O12 K1 O2 101.41(18) 6_565 . ?
O7W K1 O35 82.4(10) . 6_565 ?
O2W K1 O35 63.0(2) . 6_565 ?
O18 K1 O35 149.6(2) . 6_565 ?
O18 K1 O35 100.0(2) 6_565 6_565 ?
O3W K1 O35 140.4(4) . 6_565 ?
O12 K1 O35 107.5(2) . 6_565 ?
O12 K1 O35 52.4(2) 6_565 6_565 ?
O2 K1 O35 121.2(2) . 6_565 ?
O7W K1 O35 82.4(10) . . ?
O2W K1 O35 63.0(2) . . ?
O18 K1 O35 100.0(2) . . ?
O18 K1 O35 149.6(2) 6_565 . ?
O3W K1 O35 140.4(4) . . ?
O12 K1 O35 52.4(2) . . ?
O12 K1 O35 107.5(2) 6_565 . ?
O2 K1 O35 121.2(2) . . ?
O35 K1 O35 55.6(3) 6_565 . ?
O7W K1 Mn1 103.7(11) . . ?
O2W K1 Mn1 36.9(2) . . ?
O18 K1 Mn1 114.55(18) . . ?
O18 K1 Mn1 114.55(18) 6_565 . ?
O3W K1 Mn1 172.9(5) . . ?
O12 K1 Mn1 83.24(17) . . ?
O12 K1 Mn1 83.24(17) 6_565 . ?
O2 K1 Mn1 103.6(2) . . ?
O35 K1 Mn1 35.02(14) 6_565 . ?
O35 K1 Mn1 35.02(14) . . ?
O7W K1 W8 89.7(4) . 6_565 ?
O2W K1 W8 102.50(10) . 6_565 ?
O18 K1 W8 121.5(2) . 6_565 ?
O18 K1 W8 29.57(14) 6_565 6_565 ?
O3W K1 W8 71.72(9) . 6_565 ?
O12 K1 W8 166.6(2) . 6_565 ?
O12 K1 W8 29.47(15) 6_565 6_565 ?
O2 K1 W8 81.53(10) . 6_565 ?
O35 K1 W8 81.45(14) 6_565 6_565 ?
O35 K1 W8 136.89(18) . 6_565 ?
Mn1 K1 W8 108.98(7) . 6_565 ?
O4W Na1 O27 147.0(3) . 6_565 ?
O4W Na1 O27 147.0(3) . . ?
O27 Na1 O27 60.4(4) 6_565 . ?
O4W Na1 O3W 93.3(8) . . ?
O27 Na1 O3W 99.1(5) 6_565 . ?
O27 Na1 O3W 99.1(5) . . ?
O4W Na1 O27 85.2(6) . 2_554 ?
O27 Na1 O27 98.3(4) 6_565 2_554 ?
O27 Na1 O27 68.9(3) . 2_554 ?
O3W Na1 O27 149.9(2) . 2_554 ?
O4W Na1 O27 85.2(6) . 5_564 ?
O27 Na1 O27 68.9(3) 6_565 5_564 ?
O27 Na1 O27 98.3(4) . 5_564 ?
O3W Na1 O27 149.9(2) . 5_564 ?
O27 Na1 O27 60.1(4) 2_554 5_564 ?
O4W Na1 Na1 125.2(7) . 5_564 ?
O27 Na1 Na1 49.3(2) 6_565 5_564 ?
O27 Na1 Na1 49.3(2) . 5_564 ?
O3W Na1 Na1 141.6(6) . 5_564 ?
O27 Na1 Na1 49.0(3) 2_554 5_564 ?
O27 Na1 Na1 49.0(3) 5_564 5_564 ?
O4W Na1 Na2 104.8(3) . 5_564 ?
O27 Na1 Na2 42.20(18) 6_565 5_564 ?
O27 Na1 Na2 99.3(3) . 5_564 ?
O3W Na1 Na2 110.4(2) . 5_564 ?
O27 Na1 Na2 99.0(3) 2_554 5_564 ?
O27 Na1 Na2 42.23(18) 5_564 5_564 ?
Na1 Na1 Na2 63.59(17) 5_564 5_564 ?
O4W Na1 Na2 104.8(3) . . ?
O27 Na1 Na2 99.3(3) 6_565 . ?
O27 Na1 Na2 42.20(18) . . ?
O3W Na1 Na2 110.4(2) . . ?
O27 Na1 Na2 42.23(18) 2_554 . ?
O27 Na1 Na2 99.0(3) 5_564 . ?
Na1 Na1 Na2 63.59(17) 5_564 . ?
Na2 Na1 Na2 127.2(3) 5_564 . ?
O6W Na2 O6W 149.1(15) 2_554 . ?
O6W Na2 O27 74.3(7) 2_554 . ?
O6W Na2 O27 80.4(8) . . ?
O6W Na2 O27 80.4(8) 2_554 2_554 ?
O6W Na2 O27 74.3(7) . 2_554 ?
O27 Na2 O27 69.5(5) . 2_554 ?
O6W Na2 O15 99.7(7) 2_554 . ?
O6W Na2 O15 105.1(7) . . ?
O27 Na2 O15 108.8(2) . . ?
O27 Na2 O15 178.2(5) 2_554 . ?
O6W Na2 O15 105.1(7) 2_554 2_554 ?
O6W Na2 O15 99.7(7) . 2_554 ?
O27 Na2 O15 178.2(5) . 2_554 ?
O27 Na2 O15 108.8(2) 2_554 2_554 ?
O15 Na2 O15 72.9(5) . 2_554 ?
O6W Na2 W7 102.0(6) 2_554 . ?
O6W Na2 W7 91.9(5) . . ?
O27 Na2 W7 82.69(16) . . ?
O27 Na2 W7 150.5(5) 2_554 . ?
O15 Na2 W7 27.75(16) . . ?
O15 Na2 W7 99.1(5) 2_554 . ?
O6W Na2 W7 91.9(5) 2_554 2_554 ?
O6W Na2 W7 102.0(6) . 2_554 ?
O27 Na2 W7 150.5(5) . 2_554 ?
O27 Na2 W7 82.69(16) 2_554 2_554 ?
O15 Na2 W7 99.1(5) . 2_554 ?
O15 Na2 W7 27.75(16) 2_554 2_554 ?
W7 Na2 W7 126.2(5) . 2_554 ?
O6W Na2 Na1 100.8(8) 2_554 . ?
O6W Na2 Na1 48.3(7) . . ?
O27 Na2 Na1 42.5(3) . . ?
O27 Na2 Na1 42.8(3) 2_554 . ?
O15 Na2 Na1 135.6(2) . . ?
O15 Na2 Na1 136.5(2) 2_554 . ?
W7 Na2 Na1 109.0(2) . . ?
W7 Na2 Na1 119.0(3) 2_554 . ?
O6W Na2 Na1 48.3(7) 2_554 5_564 ?
O6W Na2 Na1 100.8(8) . 5_564 ?
O27 Na2 Na1 42.8(3) . 5_564 ?
O27 Na2 Na1 42.5(3) 2_554 5_564 ?
O15 Na2 Na1 136.5(2) . 5_564 ?
O15 Na2 Na1 135.6(2) 2_554 5_564 ?
W7 Na2 Na1 119.0(3) . 5_564 ?
W7 Na2 Na1 109.0(2) 2_554 5_564 ?
Na1 Na2 Na1 52.8(3) . 5_564 ?
O29 Na3 N3 101.1(8) . 7_554 ?
Sn1 O1 Sn1 139.2(6) . 6_565 ?
W10 O1 W10 139.2(6) . 6_565 ?
W5 O2 W5 135.4(6) . 6_565 ?
W5 O2 K1 109.2(3) . . ?
W5 O2 K1 109.2(3) 6_565 . ?
W7 O3 W6 153.6(4) . . ?
W1 O4 W2 115.4(4) . . ?
W4 O6 W1 144.8(4) . . ?
W2 O8 Mn1 139.5(4) . . ?
W4 O9 W3 149.3(4) . . ?
W6 O10 Sn1 141.4(4) . . ?
W6 O10 W10 141.4(4) . . ?
W8 O12 W1 148.9(4) . . ?
W8 O12 K1 99.9(3) . . ?
W1 O12 K1 106.8(3) . . ?
W9 O13 W3 117.7(4) . . ?
W8 O14 W7 117.8(4) . . ?
W7 O15 Na2 97.7(4) . . ?
W8 O16 W4 117.5(4) . . ?
W6 O17 W3 121.3(4) . . ?
W8 O18 W5 143.6(4) . . ?
W8 O18 K1 101.2(3) . . ?
W5 O18 K1 112.0(3) . . ?
W7 O19 W5 146.9(4) . . ?
Si1 O20 W7 125.6(4) . . ?
Si1 O20 W4 123.7(4) . . ?
W7 O20 W4 93.6(2) . . ?
Si1 O20 W8 124.1(4) . . ?
W7 O20 W8 90.0(2) . . ?
W4 O20 W8 89.6(2) . . ?
Si1 O21 Sn1 125.9(4) . . ?
Si1 O21 W10 125.9(4) . . ?
Si1 O21 W5 124.5(4) . . ?
Sn1 O21 W5 94.2(3) . . ?
W10 O21 W5 94.2(3) . . ?
Si1 O24 W6 124.5(4) . . ?
Si1 O24 W3 122.7(4) . . ?
W6 O24 W3 94.6(2) . . ?
Si1 O24 W9 125.7(4) . . ?
W6 O24 W9 90.3(2) . . ?
W3 O24 W9 89.2(2) . . ?
W9 O25 W2 148.9(4) . . ?
W9 O26 Sn1 143.0(4) . . ?
W9 O26 W10 143.0(4) . . ?
W5 O27 Na2 113.3(4) . . ?
W5 O27 Na1 125.2(4) . . ?
Na2 O27 Na1 95.3(3) . . ?
W5 O27 Na1 136.2(4) . 5_564 ?
Na2 O27 Na1 95.0(3) . 5_564 ?
Na1 O27 Na1 81.7(4) . 5_564 ?
W7 O28 W4 120.3(4) . . ?
W9 O29 W6 118.3(4) . . ?
W9 O29 Na3 124.6(6) . . ?
W6 O29 Na3 116.0(6) . . ?
Si1 O31 W1 129.1(4) . . ?
Si1 O31 W2 128.1(4) . . ?
W1 O31 W2 93.2(3) . . ?
W3 O32 W2 144.7(4) . . ?
W5 O33 Sn1 115.9(4) . . ?
W5 O33 W10 115.9(4) . . ?
W1 O35 Mn1 138.2(4) . . ?
W1 O35 K1 107.5(3) . . ?
Mn1 O35 K1 89.5(3) . . ?
C3 O38 C4 113(2) . . ?
C5 N1 H1A 120.0 . . ?
C5 N1 H1B 120.0 . . ?
H1A N1 H1B 120.0 . . ?
C5 N2 H2A 120.0 . . ?
C5 N2 H2B 120.0 . . ?
H2A N2 H2B 120.0 . . ?
C5 N3 Na3 109.0(13) . 7_554 ?
C5 N3 H3A 120.0 . . ?
Na3 N3 H3A 18.5 7_554 . ?
C5 N3 H3B 120.0 . . ?
Na3 N3 H3B 128.6 7_554 . ?
H3A N3 H3B 120.0 . . ?
C6 N4 H4A 120.0 . . ?
C6 N4 H4B 120.0 . . ?
H4A N4 H4B 120.0 . . ?
C6 N5 H5A 120.0 . . ?
C6 N5 H5B 120.0 . . ?
H5A N5 H5B 120.0 . . ?
C6 N6 H6A 120.0 . . ?
C6 N6 H6B 120.0 . . ?
H6A N6 H6B 120.0 . . ?
C7 N7 H7A 120.0 . . ?
C7 N7 H7B 120.0 . . ?
H7A N7 H7B 120.0 . . ?
C7 N8 H8A 124(10) . . ?
C2 C1 Sn1 120.8(17) . . ?
C2 C1 H1C 107.1 . . ?
Sn1 C1 H1C 107.1 . . ?
C2 C1 H1D 107.1 . . ?
Sn1 C1 H1D 107.1 . . ?
H1C C1 H1D 106.8 . . ?
C3 C2 C1 119(2) . . ?
C3 C2 H2C 107.5 . . ?
C1 C2 H2C 107.5 . . ?
C3 C2 H2D 107.5 . . ?
C1 C2 H2D 107.5 . . ?
H2C C2 H2D 107.0 . . ?
O37 C3 O38 122(2) . . ?
O37 C3 C2 125(3) . . ?
O38 C3 C2 112(2) . . ?
O38 C4 H4C 109.5 . . ?
O38 C4 H4D 109.5 . . ?
H4C C4 H4D 109.5 . . ?
O38 C4 H4E 109.5 . . ?
H4C C4 H4E 109.5 . . ?
H4D C4 H4E 109.5 . . ?
N3 C5 N1 119.0(16) . . ?
N3 C5 N2 120.6(14) . . ?
N1 C5 N2 120.2(13) . . ?
N5 C6 N6 120.5(17) . . ?
N5 C6 N4 121.3(14) . . ?
N6 C6 N4 118.0(16) . . ?
N8 C7 N7 120.4(8) . 6_565 ?
N8 C7 N7 120.4(8) . . ?
N7 C7 N7 119.3(16) 6_565 . ?
Mn1 O1W H1WA 128.4(8) . . ?
Mn1 O2W K1 94.1(4) . . ?
Na1 O3W K1 118.1(8) . . ?
Na1 O4W H4WA 122(10) . . ?
H10A O10W H10B 106.7(18) . . ?

loop_
_geom_bond_atom_site_label_1
_geom_bond_atom_site_label_2
_geom_bond_distance
_geom_bond_site_symmetry_2
_geom_bond_publ_flag
W1 O11 1.733(8) . ?
W1 O35 1.755(7) . ?
W1 O4 1.914(7) . ?
W1 O12 1.934(7) . ?
W1 O6 2.131(7) . ?
W1 O31 2.228(7) . ?
W1 K1 3.980(3) . ?
W2 O23 1.710(7) . ?
W2 O8 1.778(7) . ?
W2 O25 1.918(8) . ?
W2 O4 1.932(8) . ?
W2 O32 2.117(7) . ?
W2 O31 2.246(7) . ?
W3 O22 1.710(8) . ?
W3 O32 1.806(8) . ?
W3 O9 1.923(7) . ?
W3 O13 1.929(7) . ?
W3 O17 1.962(8) . ?
W3 O24 2.321(7) . ?
W4 O7 1.720(8) . ?
W4 O6 1.791(7) . ?
W4 O9 1.889(7) . ?
W4 O16 1.968(7) . ?
W4 O28 1.994(8) . ?
W4 O20 2.313(7) . ?
W5 O27 1.709(7) . ?
W5 O33 1.855(8) . ?
W5 O2 1.915(4) . ?
W5 O18 1.936(7) . ?
W5 O19 1.945(7) . ?
W5 O21 2.290(6) . ?
W5 K1 4.062(5) . ?
W6 O5 1.704(8) . ?
W6 O10 1.817(7) . ?
W6 O3 1.924(7) . ?
W6 O17 1.931(8) . ?
W6 O29 1.941(7) . ?
W6 O24 2.297(7) . ?
W7 O15 1.716(8) . ?
W7 O3 1.871(7) . ?
W7 O28 1.890(8) . ?
W7 O19 1.896(7) . ?
W7 O14 1.952(7) . ?
W7 O20 2.310(7) . ?
W7 Na2 3.653(9) . ?
W8 O34 1.703(7) . ?
W8 O16 1.887(8) . ?
W8 O12 1.887(8) . ?
W8 O18 1.901(7) . ?
W8 O14 1.908(8) . ?
W8 O20 2.363(7) . ?
W8 K1 3.7792(17) . ?
W9 O30 1.701(7) . ?
W9 O26 1.866(8) . ?
W9 O25 1.897(8) . ?
W9 O29 1.905(8) . ?
W9 O13 1.910(8) . ?
W9 O24 2.359(6) . ?
W10 O36 1.69(2) . ?
W10 O1 1.944(4) . ?
W10 O26 1.984(8) . ?
W10 O33 2.011(7) . ?
W10 O10 2.108(7) . ?
W10 O21 2.183(7) . ?
Sn1 O1 1.944(4) . ?
Sn1 O26 1.984(8) . ?
Sn1 O33 2.011(7) . ?
Sn1 C1 2.082(10) . ?
Sn1 O10 2.108(7) . ?
Sn1 O21 2.183(7) . ?
Mn1 O8 2.102(7) . ?
Mn1 O8 2.102(7) 6_565 ?
Mn1 O35 2.148(7) . ?
Mn1 O35 2.148(7) 6_565 ?
Mn1 O1W 2.209(11) . ?
Mn1 O2W 2.254(11) . ?
Mn1 K1 3.743(5) . ?
Si1 O31 1.608(7) . ?
Si1 O20 1.623(7) . ?
Si1 O24 1.633(7) . ?
Si1 O21 1.633(7) . ?
K1 O7W 2.67(5) . ?
K1 O2W 2.833(13) . ?
K1 O18 2.918(8) . ?
K1 O18 2.918(8) 6_565 ?
K1 O3W 2.96(2) . ?
K1 O12 2.965(7) . ?
K1 O12 2.965(7) 6_565 ?
K1 O2 3.008(12) . ?
K1 O35 3.084(9) 6_565 ?
K1 O35 3.084(9) . ?
K1 W8 3.7791(17) 6_565 ?
Na1 O4W 2.78(3) . ?
Na1 O27 2.857(11) 6_565 ?
Na1 O27 2.857(11) . ?
Na1 O3W 2.86(2) . ?
Na1 O27 2.871(12) 2_554 ?
Na1 O27 2.871(12) 5_564 ?
Na1 Na1 3.75(2) 5_564 ?
Na1 Na2 4.213(18) 5_564 ?
Na1 Na2 4.213(18) . ?
Na2 O6W 2.194(10) 2_554 ?
Na2 O6W 2.194(10) . ?
Na2 O27 2.842(17) . ?
Na2 O27 2.842(17) 2_554 ?
Na2 O15 3.004(18) . ?
Na2 O15 3.004(18) 2_554 ?
Na2 W7 3.653(9) 2_554 ?
Na2 Na1 4.213(18) 5_564 ?
Na3 O29 2.84(3) . ?
Na3 N3 3.01(3) 7_554 ?
O1 Sn1 1.945(4) 6_565 ?
O1 W10 1.945(4) 6_565 ?
O2 W5 1.915(4) 6_565 ?
O27 Na1 2.871(12) 5_564 ?
O37 C3 1.11(3) . ?
O38 C3 1.31(3) . ?
O38 C4 1.464(10) . ?
N1 C5 1.316(18) . ?
N1 H1A 0.8600 . ?
N1 H1B 0.8600 . ?
N2 C5 1.316(18) . ?
N2 H2A 0.8600 . ?
N2 H2B 0.8600 . ?
N3 C5 1.292(19) . ?
N3 Na3 3.01(3) 7_554 ?
N3 H3A 0.8600 . ?
N3 H3B 0.8600 . ?
N4 C6 1.32(2) . ?
N4 H4A 0.8600 . ?
N4 H4B 0.8600 . ?
N5 C6 1.31(2) . ?
N5 H5A 0.8600 . ?
N5 H5B 0.8600 . ?
N6 C6 1.31(2) . ?
N6 H6A 0.8600 . ?
N6 H6B 0.8600 . ?
N7 C7 1.307(13) . ?
N7 H7A 0.8600 . ?
N7 H7B 0.8600 . ?
N8 C7 1.30(2) . ?
N8 H8A 0.860(10) . ?
C1 C2 1.511(10) . ?
C1 H1C 0.9700 . ?
C1 H1D 0.9700 . ?
C2 C3 1.499(10) . ?
C2 H2C 0.9700 . ?
C2 H2D 0.9700 . ?
C4 H4C 0.9600 . ?
C4 H4D 0.9600 . ?
C4 H4E 0.9600 . ?
C7 N7 1.307(13) 6_565 ?
O1W H1WA 0.877(8) . ?
O4W H4WA 0.861(10) . ?
O5W H5WA 0.859(10) . ?
O8W O8W 1.33(5) 2_654 ?
O9W O9W 1.24(5) 2_654 ?
O10W H10A 0.860(11) . ?
O10W H10B 0.860(10) . ?
O16W H16A 0.859(10) . ?

loop_
_geom_hbond_atom_site_label_D
_geom_hbond_atom_site_label_H
_geom_hbond_atom_site_label_A
_geom_hbond_distance_DH
_geom_hbond_distance_HA
_geom_hbond_distance_DA
_geom_hbond_angle_DHA
_geom_hbond_site_symmetry_A
N1 H1A O5 0.86 2.65 3.098(15) 113.4 7_554
N1 H1B O3 0.86 2.61 3.241(14) 131.6 .
N1 H1B O9 0.86 2.61 3.333(15) 141.9 .
N1 H1B O17 0.86 2.37 3.105(15) 143.8 .
N2 H2A O6 0.86 2.23 3.054(14) 161.1 7
N2 H2B O9 0.86 2.30 3.090(14) 153.7 .
N3 H3B O11 0.86 2.18 2.968(18) 151.6 7
N4 H4A O7 0.86 2.11 2.938(15) 161.5 .
N4 H4B O32 0.86 2.11 2.926(16) 157.4 7
N5 H5B O28 0.86 2.09 2.946(15) 174.6 .
N5 H5A O8W 0.86 2.52 3.29(4) 149.9 7_554
N5 H5A O8W 0.86 2.20 3.02(4) 157.6 8_455
N6 H6A O9W 0.86 2.45 3.17(3) 141.4 7_554
N6 H6B O23 0.86 2.18 3.034(19) 173.8 7
N7 H7A O25 0.86 2.33 3.097(14) 149.2 6_565
N7 H7A O30 0.86 2.58 3.259(15) 137.1 6_565
N7 H7B O8 0.86 2.10 2.938(13) 164.6 5_665
N8 H8A O26 0.860(10) 2.29(3) 3.145(15) 171(16) 6_565

loop_
_geom_torsion_atom_site_label_1
_geom_torsion_atom_site_label_2
_geom_torsion_atom_site_label_3
_geom_torsion_atom_site_label_4
_geom_torsion
_geom_torsion_site_symmetry_1
_geom_torsion_site_symmetry_2
_geom_torsion_site_symmetry_3
_geom_torsion_site_symmetry_4
_geom_torsion_publ_flag
O15 W7 O3 W6 136.1(10) . . . . ?
O28 W7 O3 W6 -121.1(10) . . . . ?
O19 W7 O3 W6 32.8(10) . . . . ?
O14 W7 O3 W6 -35.5(18) . . . . ?
O20 W7 O3 W6 -47.5(10) . . . . ?
Na2 W7 O3 W6 81.7(11) . . . . ?
O7 W4 O6 W1 -144.1(7) . . . . ?
O9 W4 O6 W1 112.6(7) . . . . ?
O16 W4 O6 W1 -47.5(7) . . . . ?
O28 W4 O6 W1 17.2(13) . . . . ?
O20 W4 O6 W1 28.9(7) . . . . ?
O23 W2 O8 Mn1 -140.9(7) . . . . ?
O25 W2 O8 Mn1 117.3(7) . . . . ?
O4 W2 O8 Mn1 -43.1(7) . . . . ?
O32 W2 O8 Mn1 41.1(18) . . . . ?
O31 W2 O8 Mn1 30.6(6) . . . . ?
O7 W4 O9 W3 -130.4(9) . . . . ?
O6 W4 O9 W3 -24.5(9) . . . . ?
O16 W4 O9 W3 70.0(14) . . . . ?
O28 W4 O9 W3 131.2(9) . . . . ?
O20 W4 O9 W3 58.9(8) . . . . ?
O5 W6 O10 Sn1 -141.6(7) . . . . ?
O3 W6 O10 Sn1 118.7(7) . . . . ?
O17 W6 O10 Sn1 32.9(12) . . . . ?
O29 W6 O10 Sn1 -43.1(7) . . . . ?
O24 W6 O10 Sn1 33.2(7) . . . . ?
O5 W6 O10 W10 -141.6(7) . . . . ?
O3 W6 O10 W10 118.7(7) . . . . ?
O17 W6 O10 W10 32.9(12) . . . . ?
O29 W6 O10 W10 -43.1(7) . . . . ?
O24 W6 O10 W10 33.2(7) . . . . ?
O34 W8 O12 W1 139.6(8) . . . . ?
O16 W8 O12 W1 38.8(8) . . . . ?
O18 W8 O12 W1 -117.9(8) . . . . ?
O14 W8 O12 W1 -32.2(14) . . . . ?
O20 W8 O12 W1 -37.7(8) . . . . ?
K1 W8 O12 W1 -149.0(9) . . . . ?
O34 W8 O12 K1 -71.4(4) . . . . ?
O16 W8 O12 K1 -172.2(3) . . . . ?
O18 W8 O12 K1 31.1(3) . . . . ?
O14 W8 O12 K1 116.9(7) . . . . ?
O20 W8 O12 K1 111.3(3) . . . . ?
O3 W7 O15 Na2 -126.2(3) . . . . ?
O28 W7 O15 Na2 138.7(3) . . . . ?
O19 W7 O15 Na2 -33.8(4) . . . . ?
O14 W7 O15 Na2 51.1(3) . . . . ?
O34 W8 O16 W4 -176.3(5) . . . . ?
O12 W8 O16 W4 -74.3(5) . . . . ?
O18 W8 O16 W4 13.3(11) . . . . ?
O14 W8 O16 W4 83.1(5) . . . . ?
O20 W8 O16 W4 6.4(4) . . . . ?
K1 W8 O16 W4 -83.3(5) . . . . ?
O15 W7 O19 W5 136.0(7) . . . . ?
O3 W7 O19 W5 -122.2(7) . . . . ?
O28 W7 O19 W5 -27.2(12) . . . . ?
O14 W7 O19 W5 40.3(7) . . . . ?
O20 W7 O19 W5 -36.9(7) . . . . ?
Na2 W7 O19 W5 103.7(8) . . . . ?
O31 Si1 O20 W7 -179.5(4) . . . . ?
O24 Si1 O20 W7 -60.2(5) . . . . ?
O21 Si1 O20 W7 58.8(5) . . . . ?
O31 Si1 O20 W4 -54.8(5) . . . . ?
O24 Si1 O20 W4 64.5(5) . . . . ?
O21 Si1 O20 W4 -176.5(4) . . . . ?
O31 Si1 O20 W8 61.5(5) . . . . ?
O24 Si1 O20 W8 -179.3(4) . . . . ?
O21 Si1 O20 W8 -60.2(5) . . . . ?
O31 Si1 O21 Sn1 114.1(5) . . . . ?
O20 Si1 O21 Sn1 -125.1(4) . . . . ?
O24 Si1 O21 Sn1 -6.6(6) . . . . ?
O31 Si1 O21 W10 114.1(5) . . . . ?
O20 Si1 O21 W10 -125.1(4) . . . . ?
O24 Si1 O21 W10 -6.6(6) . . . . ?
O31 Si1 O21 W5 -118.5(4) . . . . ?
O20 Si1 O21 W5 2.3(6) . . . . ?
O24 Si1 O21 W5 120.8(4) . . . . ?
O31 Si1 O24 W6 -179.9(4) . . . . ?
O20 Si1 O24 W6 61.2(5) . . . . ?
O21 Si1 O24 W6 -58.5(5) . . . . ?
O31 Si1 O24 W3 56.3(5) . . . . ?
O20 Si1 O24 W3 -62.6(5) . . . . ?
O21 Si1 O24 W3 177.7(4) . . . . ?
O31 Si1 O24 W9 -59.8(6) . . . . ?
O20 Si1 O24 W9 -178.7(4) . . . . ?
O21 Si1 O24 W9 61.6(5) . . . . ?
O30 W9 O25 W2 -145.3(8) . . . . ?
O26 W9 O25 W2 112.9(8) . . . . ?
O29 W9 O25 W2 24.0(14) . . . . ?
O13 W9 O25 W2 -44.1(8) . . . . ?
O24 W9 O25 W2 32.1(8) . . . . ?
O30 W9 O26 Sn1 137.4(7) . . . . ?
O25 W9 O26 Sn1 -120.0(7) . . . . ?
O29 W9 O26 Sn1 36.3(7) . . . . ?
O13 W9 O26 Sn1 -36.7(13) . . . . ?
O24 W9 O26 Sn1 -38.8(7) . . . . ?
O30 W9 O26 W10 137.4(7) . . . . ?
O25 W9 O26 W10 -120.0(7) . . . . ?
O29 W9 O26 W10 36.3(7) . . . . ?
O13 W9 O26 W10 -36.7(13) . . . . ?
O24 W9 O26 W10 -38.8(7) . . . . ?
O33 W5 O27 Na2 103.5(4) . . . . ?
O2 W5 O27 Na2 -163.0(4) . . . . ?
O18 W5 O27 Na2 -76.7(4) . . . . ?
O19 W5 O27 Na2 12.0(4) . . . . ?
K1 W5 O27 Na2 -119.3(3) . . . . ?
O33 W5 O27 Na1 -141.2(4) . . . . ?
O2 W5 O27 Na1 -47.7(5) . . . . ?
O18 W5 O27 Na1 38.7(5) . . . . ?
O19 W5 O27 Na1 127.3(5) . . . . ?
K1 W5 O27 Na1 -4.0(5) . . . . ?
O33 W5 O27 Na1 -22.4(6) . . . 5_564 ?
O2 W5 O27 Na1 71.1(6) . . . 5_564 ?
O18 W5 O27 Na1 157.5(5) . . . 5_564 ?
O19 W5 O27 Na1 -113.9(6) . . . 5_564 ?
K1 W5 O27 Na1 114.8(5) . . . 5_564 ?
O15 W7 O28 W4 -170.7(5) . . . . ?
O3 W7 O28 W4 86.8(5) . . . . ?
O19 W7 O28 W4 -7.5(10) . . . . ?
O14 W7 O28 W4 -74.4(4) . . . . ?
O20 W7 O28 W4 2.4(4) . . . . ?
Na2 W7 O28 W4 -120.1(4) . . . . ?
O20 Si1 O31 W1 -9.9(6) . . . . ?
O24 Si1 O31 W1 -128.2(5) . . . . ?
O21 Si1 O31 W1 111.4(5) . . . . ?
O20 Si1 O31 W2 126.8(5) . . . . ?
O24 Si1 O31 W2 8.5(6) . . . . ?
O21 Si1 O31 W2 -111.9(5) . . . . ?
O22 W3 O32 W2 141.8(7) . . . . ?
O9 W3 O32 W2 -118.9(7) . . . . ?
O13 W3 O32 W2 42.5(7) . . . . ?
O17 W3 O32 W2 -31.6(12) . . . . ?
O24 W3 O32 W2 -34.1(7) . . . . ?
O27 W5 O33 Sn1 179.7(4) . . . . ?
O2 W5 O33 Sn1 82.3(4) . . . . ?
O18 W5 O33 Sn1 0.0(11) . . . . ?
O19 W5 O33 Sn1 -85.4(4) . . . . ?
O21 W5 O33 Sn1 -3.1(3) . . . . ?
K1 W5 O33 Sn1 53.5(5) . . . . ?
O27 W5 O33 W10 179.7(4) . . . . ?
O2 W5 O33 W10 82.3(4) . . . . ?
O18 W5 O33 W10 0.0(11) . . . . ?
O19 W5 O33 W10 -85.4(4) . . . . ?
O21 W5 O33 W10 -3.1(3) . . . . ?
K1 W5 O33 W10 53.5(5) . . . . ?
O11 W1 O35 Mn1 141.3(7) . . . . ?
O4 W1 O35 Mn1 41.6(7) . . . . ?
O12 W1 O35 Mn1 -117.2(7) . . . . ?
O6 W1 O35 Mn1 -48.9(19) . . . . ?
O31 W1 O35 Mn1 -32.8(6) . . . . ?
K1 W1 O35 Mn1 -109.9(7) . . . . ?
O11 W1 O35 K1 -108.8(4) . . . . ?
O4 W1 O35 K1 151.5(3) . . . . ?
O12 W1 O35 K1 -7.3(3) . . . . ?
O6 W1 O35 K1 60.9(16) . . . . ?
O31 W1 O35 K1 77.0(3) . . . . ?
Sn1 C1 C2 C3 -164(3) . . . . ?
C4 O38 C3 O37 -13(4) . . . . ?
C4 O38 C3 C2 178(2) . . . . ?
C1 C2 C3 O37 -5(6) . . . . ?
C1 C2 C3 O38 163(4) . . . . ?
Na3 N3 C5 N1 -16(2) 7_554 . . . ?
Na3 N3 C5 N2 160.1(14) 7_554 . . . ?

loop_
_platon_squeeze_void_nr
_platon_squeeze_void_average_x
_platon_squeeze_void_average_y
_platon_squeeze_void_average_z
_platon_squeeze_void_volume
_platon_squeeze_void_count_electrons
1 0.500 0.000 0.000 389.6 18.5
2 0.000 0.500 0.000 389.6 18.5
3 0.050 0.230 0.285 10.4 1.3
4 0.550 0.270 0.285 10.3 1.7
5 0.550 0.730 0.285 10.4 1.3
6 0.050 0.770 0.285 10.3 1.7
7 0.000 0.000 0.500 143.6 14.4
8 0.500 0.500 0.500 143.6 14.4
9 0.950 0.229 0.714 10.3 0.9
10 0.450 0.270 0.715 10.3 1.2
11 0.450 0.729 0.714 10.3 0.9
12 0.950 0.770 0.715 10.3 1.2
